data_2216292
loop_
_publ_author_name
'Che, Guang-Bo'
'Liu, Chun-Bo'
'Ng, Seik Weng'

_publ_section_title
;Poly[[(\m~4~-naphthalene-1,4-dicarboxylato-\k^4^<i>O</i>:<i>O</i>:<i>O</i>:<i>O</i>')(\m~2~-naphthalene-1,4-dicarboxylato-\k^2^<i>O</i>:<i>O</i>')bis(pyrazino[2,3-<i>f</i>][1,10]phenanthroline-\k^2^<i>N</i>,<i>N</i>')dicopper(II)]
 tetrahydrate]
;
_journal_coeditor_code BT2581
_journal_issue 12
_journal_name_full 'Acta Crystallographica Section E'
_journal_page_first m2984
_journal_page_last m2985
_journal_paper_doi 10.1107/S1600536807056310
_journal_volume 63
_journal_year 2007
_chemical_formula_iupac '[Cu2 (C12 H6 O4)2 (C14 H8 N4)2], 4H2 O'
_chemical_formula_moiety 'C52 H28 Cu2 N8 O8, 4H2 O'
_chemical_formula_sum 'C52 H36 Cu2 N8 O12'
_chemical_formula_weight 1091.97
_chemical_name_systematic
;
Poly[[(\m~4~-naphthalene-1,4-dicarboxylato-
\k^4^<i>O</i>:<i>O</i>:<i>O</i>:<i>O</i>')(\m~2~-naphthalene-1,4-
dicarboxylato-\k^2^<i>O</i>:<i>O</i>')bis(pyrazino[2,3-
<i>f</i>][1,10]phenanthroline-\k^2^<i>N</i>,<i>N</i>')dicopper(II)]
tetrahydrate]
;
_space_group_IT_number 2
_symmetry_cell_setting triclinic
_symmetry_space_group_name_Hall '-P 1'
_symmetry_space_group_name_H-M 'P -1'
_atom_sites_solution_hydrogens geom
_atom_sites_solution_primary direct
_atom_sites_solution_secondary difmap
_audit_creation_method SHELXL-97
_cell_angle_alpha 69.37(2)
_cell_angle_beta 82.05(2)
_cell_angle_gamma 65.13(2)
_cell_formula_units_Z 2
_cell_length_a 12.679(5)
_cell_length_b 14.690(6)
_cell_length_c 14.833(7)
_cell_measurement_reflns_used 15645
_cell_measurement_temperature 295(2)
_cell_measurement_theta_max 27.5
_cell_measurement_theta_min 3.0
_cell_volume 2345.6(18)
_computing_cell_refinement 'RAPID-AUTO (Rigaku Corporation, 1998)'
_computing_data_collection 'RAPID-AUTO (Rigaku Corporation, 1998)'
_computing_data_reduction 'CrystalStructure (Rigaku/MSC, 2002)'
_computing_molecular_graphics 'X-Seed (Barbour, 2001); OLEX (Dolomanov <i>et al.</i>,  2003)'
_computing_publication_material 'publCIF (Westrip, 2007)'
_computing_structure_refinement 'SHELXL97 (Sheldrick, 1997)'
_computing_structure_solution 'SHELXS97 (Sheldrick, 1997)'
_diffrn_ambient_temperature 295(2)
_diffrn_detector_area_resol_mean 10.000
_diffrn_measured_fraction_theta_full 0.981
_diffrn_measured_fraction_theta_max 0.981
_diffrn_measurement_device_type 'Rigaku RAXIS-RAPID'
_diffrn_measurement_method \w-scans
_diffrn_radiation_monochromator graphite
_diffrn_radiation_source 'fine-focus sealed tube'
_diffrn_radiation_type MoK\a
_diffrn_radiation_wavelength 0.71073
_diffrn_reflns_av_R_equivalents 0.0316
_diffrn_reflns_av_sigmaI/netI 0.0477
_diffrn_reflns_limit_h_max 16
_diffrn_reflns_limit_h_min -16
_diffrn_reflns_limit_k_max 19
_diffrn_reflns_limit_k_min -18
_diffrn_reflns_limit_l_max 19
_diffrn_reflns_limit_l_min -19
_diffrn_reflns_number 22789
_diffrn_reflns_theta_full 27.47
_diffrn_reflns_theta_max 27.47
_diffrn_reflns_theta_min 3.00
_diffrn_standards_decay_% 0
_diffrn_standards_interval_count 0
_diffrn_standards_interval_time 0
_diffrn_standards_number 0
_exptl_absorpt_coefficient_mu 0.983
_exptl_absorpt_correction_T_max 0.859
_exptl_absorpt_correction_T_min 0.618
_exptl_absorpt_correction_type multi-scan
_exptl_absorpt_process_details '(ABSCOR; Higashi, 1995)'
_exptl_crystal_colour Blue
_exptl_crystal_density_diffrn 1.546
_exptl_crystal_density_method 'not measured'
_exptl_crystal_description Block
_exptl_crystal_F_000 1116
_exptl_crystal_size_max 0.38
_exptl_crystal_size_mid 0.27
_exptl_crystal_size_min 0.16
_refine_diff_density_max 1.032
_refine_diff_density_min -0.507
_refine_ls_extinction_method none
_refine_ls_goodness_of_fit_ref 1.085
_refine_ls_hydrogen_treatment constr
_refine_ls_matrix_type full
_refine_ls_number_parameters 667
_refine_ls_number_reflns 10535
_refine_ls_number_restraints 436
_refine_ls_restrained_S_all 1.146
_refine_ls_R_factor_all 0.0888
_refine_ls_R_factor_gt 0.0547
_refine_ls_shift/su_max 0.001
_refine_ls_shift/su_mean <0.001
_refine_ls_structure_factor_coef Fsqd
_refine_ls_weighting_details 'calc w=1/[\s^2^(Fo^2^)+(0.1132P)^2^] where P=(Fo^2^+2Fc^2^)/3'
_refine_ls_weighting_scheme calc
_refine_ls_wR_factor_gt 0.1692
_refine_ls_wR_factor_ref 0.1904
_reflns_number_gt 6887
_reflns_number_total 10535
_reflns_threshold_expression I>2\s(I)
_cod_data_source_file bt2581.cif
_cod_data_source_block I
_cod_depositor_comments
;
The following automatic conversions were performed:
'_symmetry_cell_setting' value 'Triclinic' changed to 'triclinic'
according to '/home/saulius/struct/CIF-dictionaries/cif_core.dic'
dictionary named 'cif_core.dic' version 2.4.1 from 2010-06-29.

Automatic conversion script
Id: cif_fix_enum 1527 2010-12-29 10:47:43Z saulius 

The following automatic conversions were performed:

'_symmetry_cell_setting' value 'Triclinic' changed to 'triclinic'
according to /home/saulius/struct/CIF-dictionaries/cif_core.dic
dictionary named 'cif_core.dic' version 2.4.1 from 2010-06-29.

Automatic conversion script
Id: cif_fix_values 1715 2011-07-08 13:25:40Z adriana 
;
_cod_original_cell_volume 2346(2)
_cod_database_code 2216292
_cod_database_fobs_code 2216292

loop_
_symmetry_equiv_pos_as_xyz
'x, y, z'
'-x, -y, -z'

loop_
_atom_site_type_symbol
_atom_site_label
_atom_site_fract_x
_atom_site_fract_y
_atom_site_fract_z
_atom_site_U_iso_or_equiv
_atom_site_adp_type
_atom_site_calc_flag
_atom_site_refinement_flags
_atom_site_occupancy
Cu Cu1 0.40502(3) 0.45832(4) 0.46309(3) 0.03280(15) Uani d . 1
Cu Cu2 1.08859(3) 0.04876(3) 0.02766(3) 0.03177(15) Uani d . 1
O O1 0.5140(2) 0.4239(2) 0.3639(2) 0.0448(7) Uani d DU 1
O O2 0.4999(3) 0.2724(3) 0.3878(3) 0.0798(12) Uani d DU 1
O O3 0.9640(2) 0.1145(3) 0.1032(2) 0.0484(7) Uani d DU 1
O O4 0.9801(3) 0.2685(3) 0.0434(3) 0.0950(14) Uani d DU 1
O O5 0.5321(2) 0.4001(2) 0.55622(19) 0.0403(6) Uani d DU 1
O O6 0.5128(5) 0.2520(4) 0.6161(4) 0.166(3) Uani d DU 1
O O7 0.9755(2) 0.0895(2) 0.92765(18) 0.0358(6) Uani d DU 1
O O8 1.0457(3) 0.1950(3) 0.8171(3) 0.0884(14) Uani d DU 1
O O1W 0.4320(7) 0.1517(6) 0.3165(6) 0.172(3) Uani d U 1
O O2W 0.4226(10) -0.0548(8) 0.4733(8) 0.264(5) Uani d U 1
O O3W 0.2273(10) 0.2971(9) 0.1769(10) 0.269(5) Uani d U 1
O O4W 0.0234(8) 0.4201(7) 0.0950(7) 0.199(3) Uani d U 1
N N1 0.2756(3) 0.5119(3) 0.5508(2) 0.0365(7) Uani d U 1
N N2 -0.1416(3) 0.6969(3) 0.5521(3) 0.0618(11) Uani d U 1
N N3 -0.1518(3) 0.6744(3) 0.3731(3) 0.0564(11) Uani d U 1
N N4 0.2664(3) 0.5018(3) 0.3791(2) 0.0374(7) Uani d U 1
N N5 1.2335(3) -0.0271(3) -0.0366(2) 0.0370(7) Uani d U 1
N N6 1.6504(3) -0.2026(4) 0.0081(4) 0.0778(15) Uani d U 1
N N7 1.6236(4) -0.1483(4) 0.1776(4) 0.0813(16) Uani d U 1
N N8 1.2092(3) 0.0200(3) 0.1218(2) 0.0419(8) Uani d U 1
C C1 0.5436(3) 0.3354(4) 0.3488(3) 0.0456(10) Uani d DU 1
C C2 0.6396(4) 0.3128(3) 0.2770(3) 0.0410(9) Uani d DU 1
C C3 0.6428(3) 0.3867(3) 0.1860(3) 0.0412(9) Uani d U 1
C C4 0.5545(4) 0.4905(4) 0.1521(3) 0.0542(11) Uani d U 1
H H4 0.4929 0.5122 0.1924 0.065 Uiso calc R 1
C C5 0.5566(5) 0.5586(5) 0.0639(4) 0.0773(17) Uani d U 1
H H5 0.4963 0.6256 0.0439 0.093 Uiso calc R 1
C C6 0.6494(5) 0.5291(5) 0.0019(4) 0.0838(18) Uani d U 1
H H6 0.6509 0.5767 -0.0589 0.101 Uiso calc R 1
C C7 0.7375(5) 0.4303(5) 0.0309(4) 0.0701(15) Uani d U 1
H H7 0.7980 0.4115 -0.0111 0.084 Uiso calc R 1
C C8 0.7392(4) 0.3555(4) 0.1236(3) 0.0448(10) Uani d U 1
C C9 0.8284(4) 0.2514(4) 0.1551(3) 0.0446(10) Uani d DU 1
C C10 0.8216(4) 0.1838(4) 0.2438(3) 0.0497(11) Uani d U 1
H H10 0.8805 0.1161 0.2646 0.060 Uiso calc R 1
C C11 0.7283(4) 0.2133(4) 0.3046(3) 0.0475(10) Uani d U 1
H H11 0.7261 0.1648 0.3647 0.057 Uiso calc R 1
C C12 0.9324(3) 0.2109(4) 0.0949(3) 0.0519(11) Uani d DU 1
C C13 0.5642(3) 0.3075(4) 0.6105(3) 0.0597(14) Uani d DU 1
C C14 0.6719(4) 0.2660(3) 0.6709(3) 0.0467(11) Uani d DU 1
C C15 0.7829(4) 0.2141(4) 0.6364(3) 0.0525(12) Uani d U 1
C C16 0.7986(5) 0.1958(5) 0.5469(4) 0.0658(14) Uani d U 1
H H16 0.7337 0.2181 0.5094 0.079 Uiso calc R 1
C C17 0.9053(6) 0.1467(5) 0.5149(4) 0.0778(17) Uani d U 1
H H17 0.9133 0.1356 0.4559 0.093 Uiso calc R 1
C C18 1.0043(5) 0.1124(5) 0.5705(5) 0.0752(16) Uani d U 1
H H18 1.0777 0.0779 0.5485 0.090 Uiso calc R 1
C C19 0.9937(4) 0.1291(4) 0.6554(4) 0.0594(13) Uani d U 1
H H19 1.0604 0.1067 0.6907 0.071 Uiso calc R 1
C C20 0.8835(4) 0.1799(3) 0.6927(3) 0.0458(10) Uani d U 1
C C21 0.8679(3) 0.1958(3) 0.7835(3) 0.0451(11) Uani d DU 1
C C22 0.7598(4) 0.2426(4) 0.8150(3) 0.0497(11) Uani d U 1
H H22 0.7507 0.2500 0.8756 0.060 Uiso calc R 1
C C23 0.6608(4) 0.2801(4) 0.7583(4) 0.0533(12) Uani d U 1
H H23 0.5875 0.3146 0.7804 0.064 Uiso calc R 1
C C24 0.9719(3) 0.1584(3) 0.8466(3) 0.0448(10) Uani d DU 1
C C25 0.2843(4) 0.5114(4) 0.6399(3) 0.0494(11) Uani d U 1
H H25 0.3574 0.4808 0.6686 0.059 Uiso calc R 1
C C26 0.1866(4) 0.5557(4) 0.6905(3) 0.0559(12) Uani d U 1
H H26 0.1953 0.5534 0.7526 0.067 Uiso calc R 1
C C27 0.0786(4) 0.6022(4) 0.6508(4) 0.0523(11) Uani d U 1
H H27 0.0135 0.6327 0.6846 0.063 Uiso calc R 1
C C28 0.0674(3) 0.6034(3) 0.5569(3) 0.0418(9) Uani d U 1
C C29 0.1678(3) 0.5570(3) 0.5106(3) 0.0341(8) Uani d U 1
C C30 -0.0446(3) 0.6484(3) 0.5075(3) 0.0437(10) Uani d U 1
C C31 -0.2407(4) 0.7337(4) 0.5027(5) 0.0748(17) Uani d U 1
H H31 -0.3103 0.7697 0.5288 0.090 Uiso calc R 1
C C32 -0.2450(4) 0.7213(4) 0.4169(5) 0.0688(16) Uani d U 1
H H32 -0.3171 0.7471 0.3881 0.083 Uiso calc R 1
C C33 -0.0489(3) 0.6382(3) 0.4184(3) 0.0431(10) Uani d U 1
C C34 0.0568(3) 0.5868(3) 0.3719(3) 0.0372(9) Uani d U 1
C C35 0.1630(3) 0.5495(3) 0.4170(3) 0.0344(8) Uani d U 1
C C36 0.0581(4) 0.5722(4) 0.2839(3) 0.0485(11) Uani d U 1
H H36 -0.0110 0.5966 0.2510 0.058 Uiso calc R 1
C C37 0.1624(4) 0.5215(4) 0.2462(3) 0.0545(12) Uani d U 1
H H37 0.1647 0.5098 0.1882 0.065 Uiso calc R 1
C C38 0.2649(4) 0.4877(4) 0.2954(3) 0.0461(10) Uani d U 1
H H38 0.3352 0.4539 0.2688 0.055 Uiso calc R 1
C C39 1.2428(4) -0.0517(4) -0.1160(3) 0.0507(11) Uani d U 1
H H39 1.1752 -0.0320 -0.1490 0.061 Uiso calc R 1
C C40 1.3496(4) -0.1059(5) -0.1521(4) 0.0703(16) Uani d U 1
H H40 1.3522 -0.1187 -0.2097 0.084 Uiso calc R 1
C C41 1.4494(4) -0.1399(4) -0.1038(4) 0.0653(14) Uani d U 1
H H41 1.5206 -0.1774 -0.1268 0.078 Uiso calc R 1
C C42 1.4433(3) -0.1176(4) -0.0183(4) 0.0500(11) Uani d U 1
C C43 1.3335(3) -0.0605(3) 0.0128(3) 0.0413(9) Uani d U 1
C C44 1.5449(4) -0.1491(4) 0.0385(4) 0.0564(13) Uani d U 1
C C45 1.7391(5) -0.2288(5) 0.0639(6) 0.092(2) Uani d U 1
H H45 1.8138 -0.2663 0.0461 0.110 Uiso calc R 1
C C46 1.7261(5) -0.2040(5) 0.1441(5) 0.083(2) Uani d U 1
H H46 1.7928 -0.2268 0.1797 0.100 Uiso calc R 1
C C47 1.5308(4) -0.1213(4) 0.1220(4) 0.0596(14) Uani d U 1
C C48 1.4168(4) -0.0613(4) 0.1527(3) 0.0505(12) Uani d U 1
C C49 1.3201(3) -0.0329(3) 0.0982(3) 0.0400(9) Uani d U 1
C C50 1.3978(5) -0.0324(4) 0.2340(4) 0.0670(16) Uani d U 1
H H50 1.4603 -0.0486 0.2715 0.080 Uiso calc R 1
C C51 1.2862(5) 0.0203(5) 0.2597(4) 0.0687(15) Uani d U 1
H H51 1.2724 0.0392 0.3152 0.082 Uiso calc R 1
C C52 1.1935(4) 0.0454(4) 0.2016(3) 0.0564(12) Uani d U 1
H H52 1.1181 0.0811 0.2195 0.068 Uiso calc R 1

loop_
_atom_site_aniso_label
_atom_site_aniso_U_11
_atom_site_aniso_U_22
_atom_site_aniso_U_33
_atom_site_aniso_U_12
_atom_site_aniso_U_13
_atom_site_aniso_U_23
Cu1 0.0200(2) 0.0465(3) 0.0297(2) -0.00772(19) -0.00046(17) -0.0166(2)
Cu2 0.0223(2) 0.0404(3) 0.0325(3) -0.00717(19) -0.00198(18) -0.0176(2)
O1 0.0337(14) 0.064(2) 0.0453(16) -0.0163(13) 0.0082(12) -0.0347(15)
O2 0.083(3) 0.069(3) 0.095(3) -0.041(2) 0.049(2) -0.039(2)
O3 0.0386(15) 0.059(2) 0.0553(18) -0.0118(14) 0.0079(13) -0.0397(15)
O4 0.080(3) 0.075(3) 0.131(4) -0.035(2) 0.065(3) -0.053(3)
O5 0.0303(13) 0.0463(17) 0.0372(14) -0.0089(12) -0.0103(11) -0.0097(12)
O6 0.147(4) 0.117(4) 0.211(5) -0.098(4) -0.135(4) 0.081(4)
O7 0.0293(13) 0.0411(15) 0.0345(13) -0.0118(11) -0.0063(11) -0.0097(11)
O8 0.066(2) 0.099(3) 0.084(3) -0.057(2) -0.035(2) 0.032(2)
O1W 0.197(6) 0.211(6) 0.183(6) -0.103(5) 0.048(5) -0.141(5)
O2W 0.328(9) 0.227(8) 0.238(8) -0.108(7) -0.058(7) -0.058(7)
O3W 0.299(9) 0.204(7) 0.322(10) -0.126(7) 0.007(7) -0.078(7)
O4W 0.228(7) 0.191(7) 0.233(7) -0.109(6) -0.009(6) -0.096(5)
N1 0.0255(15) 0.052(2) 0.0351(16) -0.0147(14) 0.0023(13) -0.0198(15)
N2 0.0331(19) 0.062(3) 0.081(3) -0.0132(17) 0.0146(19) -0.025(2)
N3 0.0281(18) 0.054(2) 0.075(3) -0.0136(16) -0.0103(18) -0.006(2)
N4 0.0279(16) 0.049(2) 0.0358(16) -0.0146(14) -0.0005(13) -0.0153(15)
N5 0.0241(15) 0.0434(19) 0.0405(17) -0.0082(13) -0.0024(13) -0.0160(14)
N6 0.0276(19) 0.069(3) 0.107(4) -0.0112(19) -0.006(2) -0.002(3)
N7 0.049(2) 0.093(3) 0.081(3) -0.039(2) -0.029(2) 0.019(3)
N8 0.0455(19) 0.047(2) 0.0385(17) -0.0212(16) -0.0095(15) -0.0123(15)
C1 0.037(2) 0.060(3) 0.042(2) -0.017(2) 0.0058(18) -0.024(2)
C2 0.039(2) 0.050(2) 0.041(2) -0.0161(18) 0.0030(17) -0.0263(18)
C3 0.038(2) 0.048(2) 0.039(2) -0.0114(17) 0.0058(17) -0.0254(18)
C4 0.043(2) 0.051(3) 0.055(3) -0.008(2) 0.010(2) -0.019(2)
C5 0.075(4) 0.055(3) 0.067(3) -0.004(3) 0.005(3) -0.010(3)
C6 0.087(4) 0.073(4) 0.059(3) -0.021(3) 0.015(3) -0.006(3)
C7 0.072(3) 0.075(4) 0.051(3) -0.024(3) 0.020(2) -0.022(3)
C8 0.043(2) 0.053(3) 0.043(2) -0.0166(19) 0.0082(18) -0.0264(19)
C9 0.039(2) 0.051(3) 0.049(2) -0.0126(18) 0.0089(18) -0.032(2)
C10 0.050(2) 0.043(2) 0.051(2) -0.0058(19) 0.006(2) -0.027(2)
C11 0.050(2) 0.052(3) 0.038(2) -0.013(2) 0.0053(18) -0.0219(19)
C12 0.042(2) 0.059(3) 0.056(3) -0.016(2) 0.015(2) -0.031(2)
C13 0.045(2) 0.055(3) 0.069(3) -0.026(2) -0.033(2) 0.012(2)
C14 0.038(2) 0.038(2) 0.052(2) -0.0141(18) -0.0200(19) 0.0060(18)
C15 0.051(3) 0.054(3) 0.048(2) -0.030(2) -0.019(2) 0.005(2)
C16 0.064(3) 0.084(4) 0.053(3) -0.034(3) -0.012(2) -0.016(3)
C17 0.090(4) 0.088(4) 0.062(3) -0.041(3) -0.007(3) -0.022(3)
C18 0.067(3) 0.072(4) 0.080(4) -0.023(3) 0.007(3) -0.027(3)
C19 0.052(3) 0.057(3) 0.062(3) -0.023(2) -0.011(2) -0.005(2)
C20 0.038(2) 0.045(2) 0.047(2) -0.0190(18) -0.0133(19) 0.0008(18)
C21 0.032(2) 0.042(2) 0.049(2) -0.0174(17) -0.0159(18) 0.0078(18)
C22 0.040(2) 0.053(3) 0.050(2) -0.0193(19) -0.0116(19) -0.004(2)
C23 0.033(2) 0.047(3) 0.068(3) -0.0118(18) -0.015(2) -0.005(2)
C24 0.031(2) 0.048(2) 0.045(2) -0.0144(18) -0.0130(18) -0.0004(18)
C25 0.033(2) 0.083(3) 0.043(2) -0.026(2) 0.0028(17) -0.030(2)
C26 0.048(3) 0.093(4) 0.048(2) -0.034(2) 0.011(2) -0.043(2)
C27 0.042(2) 0.067(3) 0.064(3) -0.026(2) 0.021(2) -0.041(2)
C28 0.0299(19) 0.047(2) 0.051(2) -0.0175(17) 0.0084(17) -0.0198(19)
C29 0.0256(17) 0.041(2) 0.0377(19) -0.0150(15) 0.0030(15) -0.0147(16)
C30 0.0262(18) 0.039(2) 0.061(3) -0.0124(16) 0.0056(18) -0.0135(19)
C31 0.021(2) 0.073(4) 0.104(4) -0.005(2) 0.008(3) -0.019(3)
C32 0.030(2) 0.064(3) 0.093(4) -0.014(2) -0.011(3) -0.006(3)
C33 0.0269(19) 0.038(2) 0.057(2) -0.0139(16) -0.0053(18) -0.0034(18)
C34 0.0268(18) 0.040(2) 0.0400(19) -0.0135(16) -0.0072(16) -0.0044(16)
C35 0.0279(18) 0.037(2) 0.0366(19) -0.0146(15) 0.0003(15) -0.0075(16)
C36 0.044(2) 0.059(3) 0.042(2) -0.026(2) -0.0122(19) -0.0059(19)
C37 0.057(3) 0.077(3) 0.036(2) -0.031(2) -0.007(2) -0.017(2)
C38 0.036(2) 0.070(3) 0.035(2) -0.021(2) 0.0015(17) -0.0209(19)
C39 0.035(2) 0.068(3) 0.058(3) -0.017(2) 0.0049(19) -0.036(2)
C40 0.042(3) 0.099(4) 0.085(4) -0.024(3) 0.018(3) -0.060(3)
C41 0.034(2) 0.068(3) 0.095(4) -0.012(2) 0.016(2) -0.045(3)
C42 0.0228(19) 0.046(2) 0.071(3) -0.0091(17) -0.0041(19) -0.012(2)
C43 0.0266(18) 0.040(2) 0.052(2) -0.0137(16) -0.0056(17) -0.0069(18)
C44 0.029(2) 0.044(3) 0.078(3) -0.0104(18) -0.012(2) 0.000(2)
C45 0.033(3) 0.083(4) 0.117(5) -0.015(3) -0.013(3) 0.009(4)
C46 0.037(3) 0.088(4) 0.107(5) -0.028(3) -0.031(3) 0.005(3)
C47 0.033(2) 0.053(3) 0.077(3) -0.023(2) -0.027(2) 0.013(2)
C48 0.048(2) 0.048(3) 0.052(2) -0.025(2) -0.021(2) 0.002(2)
C49 0.035(2) 0.038(2) 0.045(2) -0.0155(17) -0.0133(18) -0.0042(17)
C50 0.071(3) 0.071(3) 0.067(3) -0.040(3) -0.029(3) -0.006(3)
C51 0.087(4) 0.085(4) 0.049(3) -0.039(3) -0.015(3) -0.028(3)
C52 0.061(3) 0.067(3) 0.050(2) -0.026(2) -0.006(2) -0.025(2)

loop_
_atom_type_symbol
_atom_type_description
_atom_type_scat_dispersion_real
_atom_type_scat_dispersion_imag
_atom_type_scat_source
C C 0.0033 0.0016 'International Tables Vol C Tables 4.2.6.8 and 6.1.1.4'
H H 0.0000 0.0000 'International Tables Vol C Tables 4.2.6.8 and 6.1.1.4'
N N 0.0061 0.0033 'International Tables Vol C Tables 4.2.6.8 and 6.1.1.4'
O O 0.0106 0.0060 'International Tables Vol C Tables 4.2.6.8 and 6.1.1.4'
Cu Cu 0.3201 1.2651 'International Tables Vol C Tables 4.2.6.8 and 6.1.1.4'

loop_
_geom_angle_atom_site_label_1
_geom_angle_atom_site_label_2
_geom_angle_atom_site_label_3
_geom_angle_site_symmetry_1
_geom_angle_site_symmetry_3
_geom_angle
O1 Cu1 O5 . . 91.20(10)
O1 Cu1 N1 . . 171.50(10)
O5 Cu1 N1 . . 96.20(10)
O1 Cu1 N4 . . 92.40(10)
O5 Cu1 N4 . . 171.80(10)
N1 Cu1 N4 . . 80.80(10)
O1 Cu1 O5 . 2_666 86.70(10)
O5 Cu1 O5 . 2_666 72.80(10)
N1 Cu1 O5 . 2_666 91.50(10)
N4 Cu1 O5 . 2_666 114.80(10)
O7 Cu2 O3 1_554 . 89.50(10)
O7 Cu2 N5 1_554 . 98.10(10)
O3 Cu2 N5 . . 172.40(10)
O7 Cu2 N8 1_554 . 173.90(10)
O3 Cu2 N8 . . 91.70(10)
N5 Cu2 N8 . . 80.80(10)
O7 Cu2 O7 1_554 2_756 74.60(10)
O3 Cu2 O7 . 2_756 87.00(10)
N5 Cu2 O7 . 2_756 94.30(10)
N8 Cu2 O7 . 2_756 111.40(10)
C1 O1 Cu1 . . 120.8(3)
C12 O3 Cu2 . . 120.9(3)
C13 O5 Cu1 . . 120.1(3)
C13 O5 Cu1 . 2_666 132.6(2)
Cu1 O5 Cu1 . 2_666 107.22(12)
C24 O7 Cu2 . 1_556 121.6(2)
C24 O7 Cu2 . 2_756 129.8(2)
Cu2 O7 Cu2 1_556 2_756 105.40(11)
C25 N1 C29 . . 118.1(3)
C25 N1 Cu1 . . 128.0(3)
C29 N1 Cu1 . . 113.8(2)
C31 N2 C30 . . 114.0(5)
C32 N3 C33 . . 116.1(5)
C38 N4 C35 . . 117.6(3)
C38 N4 Cu1 . . 129.1(3)
C35 N4 Cu1 . . 113.3(2)
C39 N5 C43 . . 117.6(4)
C39 N5 Cu2 . . 128.9(3)
C43 N5 Cu2 . . 113.5(3)
C45 N6 C44 . . 115.2(6)
C46 N7 C47 . . 113.0(6)
C52 N8 C49 . . 117.4(4)
C52 N8 Cu2 . . 128.8(3)
C49 N8 Cu2 . . 113.8(3)
O2 C1 O1 . . 124.3(4)
O2 C1 C2 . . 120.3(4)
O1 C1 C2 . . 115.4(4)
C11 C2 C3 . . 119.7(4)
C11 C2 C1 . . 116.2(4)
C3 C2 C1 . . 124.1(4)
C2 C3 C4 . . 123.1(4)
C2 C3 C8 . . 118.9(4)
C4 C3 C8 . . 118.0(4)
C5 C4 C3 . . 122.4(5)
C5 C4 H4 . . 118.8
C3 C4 H4 . . 118.8
C4 C5 C6 . . 120.3(5)
C4 C5 H5 . . 119.9
C6 C5 H5 . . 119.9
C7 C6 C5 . . 120.0(6)
C7 C6 H6 . . 120.0
C5 C6 H6 . . 120.0
C6 C7 C8 . . 121.8(5)
C6 C7 H7 . . 119.1
C8 C7 H7 . . 119.1
C7 C8 C9 . . 123.2(4)
C7 C8 C3 . . 117.5(4)
C9 C8 C3 . . 119.3(4)
C10 C9 C8 . . 119.4(4)
C10 C9 C12 . . 117.3(4)
C8 C9 C12 . . 123.3(4)
C9 C10 C11 . . 121.7(4)
C9 C10 H10 . . 119.2
C11 C10 H10 . . 119.2
C2 C11 C10 . . 121.1(4)
C2 C11 H11 . . 119.5
C10 C11 H11 . . 119.5
O4 C12 O3 . . 124.6(4)
O4 C12 C9 . . 121.6(4)
O3 C12 C9 . . 113.8(4)
O6 C13 O5 . . 122.5(4)
O6 C13 C14 . . 121.4(4)
O5 C13 C14 . . 116.1(4)
C23 C14 C15 . . 120.5(4)
C23 C14 C13 . . 119.3(4)
C15 C14 C13 . . 120.2(4)
C14 C15 C16 . . 122.5(4)
C14 C15 C20 . . 119.1(4)
C16 C15 C20 . . 118.4(5)
C17 C16 C15 . . 121.6(5)
C17 C16 H16 . . 119.2
C15 C16 H16 . . 119.2
C16 C17 C18 . . 120.1(6)
C16 C17 H17 . . 119.9
C18 C17 H17 . . 119.9
C19 C18 C17 . . 120.3(6)
C19 C18 H18 . . 119.8
C17 C18 H18 . . 119.8
C18 C19 C20 . . 121.8(5)
C18 C19 H19 . . 119.1
C20 C19 H19 . . 119.1
C21 C20 C19 . . 123.7(4)
C21 C20 C15 . . 118.5(4)
C19 C20 C15 . . 117.7(4)
C22 C21 C20 . . 120.1(4)
C22 C21 C24 . . 119.6(4)
C20 C21 C24 . . 120.3(3)
C21 C22 C23 . . 121.6(5)
C21 C22 H22 . . 119.2
C23 C22 H22 . . 119.2
C14 C23 C22 . . 120.1(4)
C14 C23 H23 . . 120.0
C22 C23 H23 . . 120.0
O8 C24 O7 . . 124.7(3)
O8 C24 C21 . . 119.6(4)
O7 C24 C21 . . 115.7(3)
N1 C25 C26 . . 121.4(4)
N1 C25 H25 . . 119.3
C26 C25 H25 . . 119.3
C27 C26 C25 . . 121.1(4)
C27 C26 H26 . . 119.5
C25 C26 H26 . . 119.5
C26 C27 C28 . . 118.4(4)
C26 C27 H27 . . 120.8
C28 C27 H27 . . 120.8
C29 C28 C27 . . 117.8(4)
C29 C28 C30 . . 118.6(4)
C27 C28 C30 . . 123.5(4)
N1 C29 C28 . . 123.1(4)
N1 C29 C35 . . 115.7(3)
C28 C29 C35 . . 121.1(3)
N2 C30 C33 . . 122.1(4)
N2 C30 C28 . . 118.0(4)
C33 C30 C28 . . 119.9(4)
N2 C31 C32 . . 123.8(5)
N2 C31 H31 . . 118.1
C32 C31 H31 . . 118.1
N3 C32 C31 . . 122.7(5)
N3 C32 H32 . . 118.7
C31 C32 H32 . . 118.7
N3 C33 C30 . . 121.2(4)
N3 C33 C34 . . 118.0(4)
C30 C33 C34 . . 120.8(3)
C36 C34 C35 . . 117.7(4)
C36 C34 C33 . . 123.5(4)
C35 C34 C33 . . 118.8(4)
N4 C35 C34 . . 123.4(4)
N4 C35 C29 . . 116.0(3)
C34 C35 C29 . . 120.6(4)
C37 C36 C34 . . 119.2(4)
C37 C36 H36 . . 120.4
C34 C36 H36 . . 120.4
C36 C37 C38 . . 119.5(4)
C36 C37 H37 . . 120.3
C38 C37 H37 . . 120.3
N4 C38 C37 . . 122.6(4)
N4 C38 H38 . . 118.7
C37 C38 H38 . . 118.7
N5 C39 C40 . . 122.8(4)
N5 C39 H39 . . 118.6
C40 C39 H39 . . 118.6
C41 C40 C39 . . 120.3(5)
C41 C40 H40 . . 119.9
C39 C40 H40 . . 119.9
C40 C41 C42 . . 118.7(4)
C40 C41 H41 . . 120.6
C42 C41 H41 . . 120.6
C41 C42 C43 . . 118.1(4)
C41 C42 C44 . . 123.3(4)
C43 C42 C44 . . 118.6(5)
N5 C43 C42 . . 122.4(4)
N5 C43 C49 . . 116.0(4)
C42 C43 C49 . . 121.6(4)
N6 C44 C47 . . 121.9(4)
N6 C44 C42 . . 118.7(5)
C47 C44 C42 . . 119.4(4)
N6 C45 C46 . . 123.2(6)
N6 C45 H45 . . 118.4
C46 C45 H45 . . 118.4
C45 C46 N7 . . 124.9(5)
C45 C46 H46 . . 117.6
N7 C46 H46 . . 117.6
N7 C47 C44 . . 121.8(5)
N7 C47 C48 . . 116.9(5)
C44 C47 C48 . . 121.3(4)
C50 C48 C49 . . 117.6(5)
C50 C48 C47 . . 123.9(4)
C49 C48 C47 . . 118.6(4)
N8 C49 C48 . . 123.7(4)
N8 C49 C43 . . 115.8(3)
C48 C49 C43 . . 120.5(4)
C51 C50 C48 . . 119.8(4)
C51 C50 H50 . . 120.1
C48 C50 H50 . . 120.1
C50 C51 C52 . . 119.3(5)
C50 C51 H51 . . 120.3
C52 C51 H51 . . 120.3
N8 C52 C51 . . 122.3(5)
N8 C52 H52 . . 118.8
C51 C52 H52 . . 118.8

loop_
_geom_bond_atom_site_label_1
_geom_bond_atom_site_label_2
_geom_bond_site_symmetry_2
_geom_bond_distance
_geom_bond_publ_flag
Cu1 O1 . 1.924(3) yes
Cu1 O5 . 1.965(2) yes
Cu1 O5 2_666 2.440(3) yes
Cu1 N1 . 2.012(3) yes
Cu1 N4 . 2.037(3) yes
Cu2 O3 . 1.916(3) yes
Cu2 O7 1_554 1.964(2) yes
Cu2 O7 2_756 2.348(3) yes
Cu2 N5 . 2.017(3) ?
Cu2 N8 . 2.024(3) ?
O1 C1 . 1.287(5) ?
O2 C1 . 1.209(5) ?
O3 C12 . 1.262(6) ?
O4 C12 . 1.230(6) ?
O5 C13 . 1.232(5) ?
O5 Cu1 2_666 2.440(3) ?
O6 C13 . 1.216(6) ?
O7 C24 . 1.262(5) ?
O7 Cu2 1_556 1.964(2) ?
O7 Cu2 2_756 2.348(3) ?
O8 C24 . 1.224(5) ?
N1 C25 . 1.339(5) ?
N1 C29 . 1.360(5) ?
N2 C31 . 1.347(6) ?
N2 C30 . 1.353(6) ?
N3 C32 . 1.308(7) ?
N3 C33 . 1.357(5) ?
N4 C38 . 1.332(5) ?
N4 C35 . 1.352(5) ?
N5 C39 . 1.325(5) ?
N5 C43 . 1.367(5) ?
N6 C45 . 1.329(7) ?
N6 C44 . 1.344(7) ?
N7 C46 . 1.349(9) ?
N7 C47 . 1.366(5) ?
N8 C52 . 1.329(6) ?
N8 C49 . 1.357(5) ?
C1 C2 . 1.508(6) ?
C2 C11 . 1.376(6) ?
C2 C3 . 1.412(6) ?
C3 C4 . 1.418(6) ?
C3 C8 . 1.441(6) ?
C4 C5 . 1.342(7) ?
C4 H4 . 0.9300 ?
C5 C6 . 1.404(8) ?
C5 H5 . 0.9300 ?
C6 C7 . 1.367(8) ?
C6 H6 . 0.9300 ?
C7 C8 . 1.422(7) ?
C7 H7 . 0.9300 ?
C8 C9 . 1.423(6) ?
C9 C10 . 1.358(7) ?
C9 C12 . 1.511(6) ?
C10 C11 . 1.396(6) ?
C10 H10 . 0.9300 ?
C11 H11 . 0.9300 ?
C13 C14 . 1.515(5) ?
C14 C23 . 1.363(7) ?
C14 C15 . 1.412(7) ?
C15 C16 . 1.416(7) ?
C15 C20 . 1.427(5) ?
C16 C17 . 1.349(8) ?
C16 H16 . 0.9300 ?
C17 C18 . 1.404(8) ?
C17 H17 . 0.9300 ?
C18 C19 . 1.345(8) ?
C18 H18 . 0.9300 ?
C19 C20 . 1.419(7) ?
C19 H19 . 0.9300 ?
C20 C21 . 1.421(6) ?
C21 C22 . 1.352(6) ?
C21 C24 . 1.511(5) ?
C22 C23 . 1.404(6) ?
C22 H22 . 0.9300 ?
C23 H23 . 0.9300 ?
C25 C26 . 1.390(6) ?
C25 H25 . 0.9300 ?
C26 C27 . 1.357(6) ?
C26 H26 . 0.9300 ?
C27 C28 . 1.414(6) ?
C27 H27 . 0.9300 ?
C28 C29 . 1.384(6) ?
C28 C30 . 1.464(6) ?
C29 C35 . 1.441(5) ?
C30 C33 . 1.393(6) ?
C31 C32 . 1.359(8) ?
C31 H31 . 0.9300 ?
C32 H32 . 0.9300 ?
C33 C34 . 1.449(6) ?
C34 C36 . 1.393(6) ?
C34 C35 . 1.391(5) ?
C36 C37 . 1.370(7) ?
C36 H36 . 0.9300 ?
C37 C38 . 1.389(6) ?
C37 H37 . 0.9300 ?
C38 H38 . 0.9300 ?
C39 C40 . 1.396(6) ?
C39 H39 . 0.9300 ?
C40 C41 . 1.354(7) ?
C40 H40 . 0.9300 ?
C41 C42 . 1.402(7) ?
C41 H41 . 0.9300 ?
C42 C43 . 1.402(6) ?
C42 C44 . 1.451(6) ?
C43 C49 . 1.429(6) ?
C44 C47 . 1.403(8) ?
C45 C46 . 1.334(10) ?
C45 H45 . 0.9300 ?
C46 H46 . 0.9300 ?
C47 C48 . 1.450(7) ?
C48 C50 . 1.373(7) ?
C48 C49 . 1.391(5) ?
C50 C51 . 1.373(8) ?
C50 H50 . 0.9300 ?
C51 C52 . 1.396(6) ?
C51 H51 . 0.9300 ?
C52 H52 . 0.9300 ?

loop_
_geom_torsion_atom_site_label_1
_geom_torsion_atom_site_label_2
_geom_torsion_atom_site_label_3
_geom_torsion_atom_site_label_4
_geom_torsion_site_symmetry_1
_geom_torsion_site_symmetry_4
_geom_torsion
O5 Cu1 O1 C1 . . 93.3(2)
N4 Cu1 O1 C1 . . -79.3(2)
O5 Cu1 O1 C1 2_666 . 166.0(2)
O7 Cu2 O3 C12 1_554 . -90.6(2)
N8 Cu2 O3 C12 . . 83.4(2)
O7 Cu2 O3 C12 2_756 . -165.2(2)
O1 Cu1 O5 C13 . . -94.3(3)
N1 Cu1 O5 C13 . . 89.8(3)
O5 Cu1 O5 C13 2_666 . 179.4(3)
O1 Cu1 O5 Cu1 . 2_666 86.21(14)
N1 Cu1 O5 Cu1 . 2_666 -89.68(14)
O5 Cu1 O5 Cu1 2_666 2_666 0.0
O5 Cu1 N1 C25 . . 4.6(4)
N4 Cu1 N1 C25 . . 176.9(4)
O5 Cu1 N1 C25 2_666 . -68.3(4)
O5 Cu1 N1 C29 . . -178.0(3)
N4 Cu1 N1 C29 . . -5.7(3)
O5 Cu1 N1 C29 2_666 . 109.2(3)
O1 Cu1 N4 C38 . . 11.1(4)
N1 Cu1 N4 C38 . . -174.0(4)
O5 Cu1 N4 C38 2_666 . 98.6(4)
O1 Cu1 N4 C35 . . -170.4(3)
N1 Cu1 N4 C35 . . 4.5(3)
O5 Cu1 N4 C35 2_666 . -82.9(3)
O7 Cu2 N5 C39 1_554 . -7.6(4)
N8 Cu2 N5 C39 . . 178.5(4)
O7 Cu2 N5 C39 2_756 . 67.5(4)
O7 Cu2 N5 C43 1_554 . 175.6(3)
N8 Cu2 N5 C43 . . 1.6(3)
O7 Cu2 N5 C43 2_756 . -109.4(3)
O3 Cu2 N8 C52 . . -1.7(4)
N5 Cu2 N8 C52 . . 179.9(4)
O7 Cu2 N8 C52 2_756 . -89.1(4)
O3 Cu2 N8 C49 . . 178.0(3)
N5 Cu2 N8 C49 . . -0.4(3)
O7 Cu2 N8 C49 2_756 . 90.5(3)
Cu1 O1 C1 O2 . . 6.7(3)
Cu1 O1 C1 C2 . . -173.3(2)
O2 C1 C2 C11 . . -47.7(4)
O1 C1 C2 C11 . . 132.3(4)
O2 C1 C2 C3 . . 132.6(4)
O1 C1 C2 C3 . . -47.4(4)
C11 C2 C3 C4 . . 179.7(4)
C1 C2 C3 C4 . . -0.6(6)
C11 C2 C3 C8 . . 0.5(6)
C1 C2 C3 C8 . . -179.8(3)
C2 C3 C4 C5 . . -177.5(5)
C8 C3 C4 C5 . . 1.7(7)
C3 C4 C5 C6 . . -1.2(10)
C4 C5 C6 C7 . . 0.6(11)
C5 C6 C7 C8 . . -0.6(10)
C6 C7 C8 C9 . . 178.7(5)
C6 C7 C8 C3 . . 1.2(8)
C2 C3 C8 C7 . . 177.6(4)
C4 C3 C8 C7 . . -1.6(6)
C2 C3 C8 C9 . . -0.1(6)
C4 C3 C8 C9 . . -179.3(4)
C7 C8 C9 C10 . . -178.1(5)
C3 C8 C9 C10 . . -0.6(6)
C7 C8 C9 C12 . . 2.1(7)
C3 C8 C9 C12 . . 179.6(3)
C8 C9 C10 C11 . . 0.8(7)
C12 C9 C10 C11 . . -179.3(4)
C3 C2 C11 C10 . . -0.3(6)
C1 C2 C11 C10 . . 180.0(4)
C9 C10 C11 C2 . . -0.4(7)
Cu2 O3 C12 O4 . . -3.8(3)
Cu2 O3 C12 C9 . . 176.4(2)
C10 C9 C12 O4 . . -142.3(4)
C8 C9 C12 O4 . . 37.5(4)
C10 C9 C12 O3 . . 37.5(4)
C8 C9 C12 O3 . . -142.7(4)
Cu1 O5 C13 O6 . . -7.4(4)
Cu1 O5 C13 O6 2_666 . 171.9(4)
Cu1 O5 C13 C14 . . 172.7(3)
Cu1 O5 C13 C14 2_666 . -8.0(4)
O6 C13 C14 C23 . . -91.8(5)
O5 C13 C14 C23 . . 88.0(5)
O6 C13 C14 C15 . . 88.7(5)
O5 C13 C14 C15 . . -91.4(5)
C23 C14 C15 C16 . . 178.7(5)
C13 C14 C15 C16 . . -1.8(7)
C23 C14 C15 C20 . . -2.2(7)
C13 C14 C15 C20 . . 177.2(4)
C14 C15 C16 C17 . . 179.5(5)
C20 C15 C16 C17 . . 0.5(8)
C15 C16 C17 C18 . . 0.0(9)
C16 C17 C18 C19 . . -0.7(9)
C17 C18 C19 C20 . . 1.0(9)
C18 C19 C20 C21 . . 177.7(5)
C18 C19 C20 C15 . . -0.5(7)
C14 C15 C20 C21 . . 2.4(6)
C16 C15 C20 C21 . . -178.5(4)
C14 C15 C20 C19 . . -179.3(4)
C16 C15 C20 C19 . . -0.2(7)
C19 C20 C21 C22 . . -178.3(4)
C15 C20 C21 C22 . . -0.1(6)
C19 C20 C21 C24 . . 0.3(6)
C15 C20 C21 C24 . . 178.5(4)
C20 C21 C22 C23 . . -2.4(7)
C24 C21 C22 C23 . . 178.9(4)
C15 C14 C23 C22 . . -0.3(7)
C13 C14 C23 C22 . . -179.7(4)
C21 C22 C23 C14 . . 2.7(7)
Cu2 O7 C24 O8 1_556 . 10.8(3)
Cu2 O7 C24 O8 2_756 . -145.8(3)
Cu2 O7 C24 C21 1_556 . -169.6(2)
Cu2 O7 C24 C21 2_756 . 33.8(3)
C22 C21 C24 O8 . . -120.2(4)
C20 C21 C24 O8 . . 61.2(4)
C22 C21 C24 O7 . . 60.2(4)
C20 C21 C24 O7 . . -118.5(4)
C29 N1 C25 C26 . . -0.2(7)
Cu1 N1 C25 C26 . . 177.2(4)
N1 C25 C26 C27 . . -0.8(8)
C25 C26 C27 C28 . . 0.9(8)
C26 C27 C28 C29 . . -0.1(7)
C26 C27 C28 C30 . . 178.1(4)
C25 N1 C29 C28 . . 0.9(6)
Cu1 N1 C29 C28 . . -176.8(3)
C25 N1 C29 C35 . . -176.4(4)
Cu1 N1 C29 C35 . . 5.9(4)
C27 C28 C29 N1 . . -0.8(6)
C30 C28 C29 N1 . . -179.1(4)
C27 C28 C29 C35 . . 176.4(4)
C30 C28 C29 C35 . . -2.0(6)
C31 N2 C30 C33 . . -0.1(7)
C31 N2 C30 C28 . . -178.6(4)
C29 C28 C30 N2 . . -177.6(4)
C27 C28 C30 N2 . . 4.1(7)
C29 C28 C30 C33 . . 3.8(6)
C27 C28 C30 C33 . . -174.4(4)
C30 N2 C31 C32 . . 1.8(8)
C33 N3 C32 C31 . . 0.0(8)
N2 C31 C32 N3 . . -1.9(9)
C32 N3 C33 C30 . . 1.7(6)
C32 N3 C33 C34 . . -179.3(4)
N2 C30 C33 N3 . . -1.7(7)
C28 C30 C33 N3 . . 176.8(4)
N2 C30 C33 C34 . . 179.3(4)
C28 C30 C33 C34 . . -2.2(6)
N3 C33 C34 C36 . . -0.4(6)
C30 C33 C34 C36 . . 178.6(4)
N3 C33 C34 C35 . . 179.8(4)
C30 C33 C34 C35 . . -1.2(6)
C38 N4 C35 C34 . . -2.0(6)
Cu1 N4 C35 C34 . . 179.3(3)
C38 N4 C35 C29 . . 176.0(4)
Cu1 N4 C35 C29 . . -2.7(4)
C36 C34 C35 N4 . . 1.1(6)
C33 C34 C35 N4 . . -179.1(4)
C36 C34 C35 C29 . . -176.8(4)
C33 C34 C35 C29 . . 3.1(6)
N1 C29 C35 N4 . . -2.1(5)
C28 C29 C35 N4 . . -179.5(4)
N1 C29 C35 C34 . . 175.9(3)
C28 C29 C35 C34 . . -1.5(6)
C35 C34 C36 C37 . . 0.6(6)
C33 C34 C36 C37 . . -179.2(4)
C34 C36 C37 C38 . . -1.4(7)
C35 N4 C38 C37 . . 1.1(7)
Cu1 N4 C38 C37 . . 179.6(3)
C36 C37 C38 N4 . . 0.5(7)
C43 N5 C39 C40 . . -2.5(7)
Cu2 N5 C39 C40 . . -179.3(4)
N5 C39 C40 C41 . . 2.9(9)
C39 C40 C41 C42 . . -1.4(9)
C40 C41 C42 C43 . . -0.2(8)
C40 C41 C42 C44 . . -179.1(5)
C39 N5 C43 C42 . . 0.8(6)
Cu2 N5 C43 C42 . . 178.1(3)
C39 N5 C43 C49 . . -179.8(4)
Cu2 N5 C43 C49 . . -2.6(4)
C41 C42 C43 N5 . . 0.5(7)
C44 C42 C43 N5 . . 179.5(4)
C41 C42 C43 C49 . . -178.8(4)
C44 C42 C43 C49 . . 0.2(6)
C45 N6 C44 C47 . . 1.4(7)
C45 N6 C44 C42 . . -179.9(5)
C41 C42 C44 N6 . . -0.2(7)
C43 C42 C44 N6 . . -179.1(4)
C41 C42 C44 C47 . . 178.6(5)
C43 C42 C44 C47 . . -0.4(6)
C44 N6 C45 C46 . . -0.4(9)
N6 C45 C46 N7 . . -1.4(11)
C47 N7 C46 C45 . . 1.9(9)
C46 N7 C47 C44 . . -0.8(7)
C46 N7 C47 C48 . . 179.9(5)
N6 C44 C47 N7 . . -0.8(7)
C42 C44 C47 N7 . . -179.5(4)
N6 C44 C47 C48 . . 178.5(4)
C42 C44 C47 C48 . . -0.3(7)
N7 C47 C48 C50 . . -1.1(7)
C44 C47 C48 C50 . . 179.6(5)
N7 C47 C48 C49 . . -179.7(4)
C44 C47 C48 C49 . . 1.1(7)
C52 N8 C49 C48 . . -0.1(6)
Cu2 N8 C49 C48 . . -179.8(3)
C52 N8 C49 C43 . . 178.9(4)
Cu2 N8 C49 C43 . . -0.8(5)
C50 C48 C49 N8 . . -0.9(7)
C47 C48 C49 N8 . . 177.7(4)
C50 C48 C49 C43 . . -179.9(4)
C47 C48 C49 C43 . . -1.2(6)
N5 C43 C49 N8 . . 2.2(5)
C42 C43 C49 N8 . . -178.4(4)
N5 C43 C49 C48 . . -178.7(4)
C42 C43 C49 C48 . . 0.6(6)
C49 C48 C50 C51 . . 1.5(7)
C47 C48 C50 C51 . . -177.1(5)
C48 C50 C51 C52 . . -1.0(8)
C49 N8 C52 C51 . . 0.6(7)
Cu2 N8 C52 C51 . . -179.8(4)
C50 C51 C52 N8 . . 0.0(8)
